data_9013583
loop_
_publ_author_name
'Kyono, A.'

_publ_section_title
;Molecular conformation and anion configuration variations for As4S4 and
 As4Se4 in an anion-substituted solid solution Locality: synthetic Note:
 S1Se1-18
;
_journal_name_full 'American Mineralogist'
_journal_page_first 451
_journal_page_last 460
_journal_paper_doi 10.2138/am.2009.3075
_journal_volume 94
_journal_year 2009
_chemical_compound_source Synthetic
_chemical_formula_sum 'As S0.908 Se0.093'
_chemical_name_mineral Realgar
_space_group_IT_number 14
_symmetry_space_group_name_Hall '-P 2yn'
_symmetry_space_group_name_H-M 'P 1 21/n 1'
_cell_angle_alpha 90
_cell_angle_beta 106.382
_cell_angle_gamma 90
_cell_length_a 9.3527
_cell_length_b 13.5795
_cell_length_c 6.6069
_cell_volume 805.044
_database_code_amcsd 0004873
_exptl_crystal_density_diffrn 3.674
_cod_original_formula_sum 'As (S.908 Se.093)'
_cod_database_code 9013583

loop_
_space_group_symop_operation_xyz
x,y,z
1/2+x,1/2-y,1/2+z
1/2-x,1/2+y,1/2-z
-x,-y,-z

loop_
_atom_site_aniso_label
_atom_site_aniso_U_11
_atom_site_aniso_U_22
_atom_site_aniso_U_33
_atom_site_aniso_U_12
_atom_site_aniso_U_13
_atom_site_aniso_U_23
As1 0.02730 0.02420 0.02600 -0.00430 0.00570 -0.00370
As2 0.02350 0.02560 0.03110 -0.00080 0.01090 0.00140
As3 0.02550 0.03030 0.02200 -0.00060 0.00540 -0.00260
As4 0.02420 0.02850 0.03020 0.00590 0.00450 0.00190
SX1 0.03380 0.02860 0.03150 0.00390 0.01310 -0.00120
SeX1 0.03380 0.02860 0.03150 0.00390 0.01310 -0.00120
SX2 0.02840 0.02920 0.02890 -0.00260 0.00850 0.00210
SeX2 0.02840 0.02920 0.02890 -0.00260 0.00850 0.00210
SX3 0.03490 0.02900 0.03400 0.00140 0.01200 0.00800
SeX3 0.03490 0.02900 0.03400 0.00140 0.01200 0.00800
SX4 0.03190 0.03570 0.03330 0.00560 0.01060 -0.00700
SeX4 0.03190 0.03570 0.03330 0.00560 0.01060 -0.00700

loop_
_atom_site_label
_atom_site_fract_x
_atom_site_fract_y
_atom_site_fract_z
_atom_site_occupancy
_atom_site_U_iso_or_equiv
_atom_site_type_symbol
_atom_site_attached_hydrogens
As1 0.12098 -0.02069 0.76305 1.00000 0.02619 As 0
As2 0.42389 0.13933 0.85677 1.00000 0.02608 As 0
As3 0.32130 0.12715 0.17745 1.00000 0.02619 As 0
As4 0.04002 0.16086 0.71373 1.00000 0.02831 As 0
SX1 0.34527 -0.00715 0.69908 0.89700 0.03050 S 0
SeX1 0.34527 -0.00715 0.69908 0.10300 0.03050 Se 0
SX2 0.21446 -0.02432 0.11906 0.88800 0.02870 S 0
SeX2 0.21446 -0.02432 0.11906 0.11200 0.02870 Se 0
SX3 0.23888 0.22681 0.63827 0.94100 0.03220 S 0
SeX3 0.23888 0.22681 0.63827 0.05900 0.03220 Se 0
SX4 0.10642 0.21195 0.05234 0.90400 0.03330 S 0
SeX4 0.10642 0.21195 0.05234 0.09600 0.03330 Se 0

loop_
_cod_changelog_entry_id
_cod_changelog_entry_author
_cod_changelog_entry_date
_cod_changelog_entry_text
1
;cod-tools version 3.8.0
Id: cif_guess_AMCSD_atom_types 9581 2023-05-17 12:35:41Z saulius
;
2023-05-23T09:24:56+03:00
;Derived atom types and hydrogen counts
from atom names that follow the AMCSD naming convention
(Wat == water, O-H == hydroxyl).
;

loop_
_cod_related_entry_id
_cod_related_entry_database
_cod_related_entry_code
1 AMCSD 0004873

_cell_formula_units_Z 16
